data_7207920
loop_
_publ_author_name
'Sarkar, Arindam'
'Pal, Sushanta K.'
'Itkis, Mikhail E.'
'Tham, Fook S.'
'Haddon, Robert C.'

_publ_section_title
;
 Sulfur and selenium substituted spiro-biphenalenyl-boron neutral radicals
;
_journal_issue 17
_journal_name_full 'Journal of Materials Chemistry'
_journal_page_first 8245
_journal_paper_doi 10.1039/c2jm16001c
_journal_volume 22
_journal_year 2012
_chemical_formula_sum 'C38 H38 B O4 S4'
_chemical_formula_weight 697.73
_chemical_name_systematic
;
?
;
_space_group_IT_number 15
_symmetry_cell_setting monoclinic
_symmetry_space_group_name_Hall '-C 2yc'
_symmetry_space_group_name_H-M 'C 1 2/c 1'
_atom_sites_solution_hydrogens geom
_atom_sites_solution_primary direct
_atom_sites_solution_secondary difmap
_audit_creation_method SHELXL-97
_cell_angle_alpha 90.00
_cell_angle_beta 92.7623(4)
_cell_angle_gamma 90.00
_cell_formula_units_Z 4
_cell_length_a 9.3401(2)
_cell_length_b 22.0917(6)
_cell_length_c 16.6081(4)
_cell_measurement_reflns_used 9298
_cell_measurement_temperature 296(2)
_cell_measurement_theta_max 30.76
_cell_measurement_theta_min 2.22
_cell_volume 3422.91(14)
_computing_cell_refinement 'Bruker SAINT'
_computing_data_collection 'Bruker APEX2'
_computing_data_reduction 'Bruker SAINT'
_computing_molecular_graphics 'Bruker SHELXTL'
_computing_publication_material 'Bruker SHELXTL'
_computing_structure_refinement 'SHELXL-97 (Sheldrick, 2008)'
_computing_structure_solution 'SHELXS-97 (Sheldrick, 2008)'
_diffrn_ambient_temperature 296(2)
_diffrn_measured_fraction_theta_full 0.998
_diffrn_measured_fraction_theta_max 0.998
_diffrn_measurement_device_type 'Bruker APEX-II CCD'
_diffrn_measurement_method '\f and \w scans'
_diffrn_radiation_monochromator graphite
_diffrn_radiation_source 'Normal-focus sealed tube'
_diffrn_radiation_type MoK\a
_diffrn_radiation_wavelength 0.71073
_diffrn_reflns_av_R_equivalents 0.0199
_diffrn_reflns_av_sigmaI/netI 0.0139
_diffrn_reflns_limit_h_max 13
_diffrn_reflns_limit_h_min -13
_diffrn_reflns_limit_k_max 31
_diffrn_reflns_limit_k_min -31
_diffrn_reflns_limit_l_max 23
_diffrn_reflns_limit_l_min -23
_diffrn_reflns_number 26790
_diffrn_reflns_theta_full 30.03
_diffrn_reflns_theta_max 30.03
_diffrn_reflns_theta_min 2.22
_exptl_absorpt_coefficient_mu 0.318
_exptl_absorpt_correction_T_max 0.9309
_exptl_absorpt_correction_T_min 0.8856
_exptl_absorpt_correction_type multi-scan
_exptl_absorpt_process_details 'Bruker SADABS'
_exptl_crystal_colour black
_exptl_crystal_density_diffrn 1.354
_exptl_crystal_density_meas ?
_exptl_crystal_density_method 'not measured'
_exptl_crystal_description 'prism frag'
_exptl_crystal_F_000 1468
_exptl_crystal_size_max 0.39
_exptl_crystal_size_mid 0.33
_exptl_crystal_size_min 0.23
_refine_diff_density_max 0.341
_refine_diff_density_min -0.290
_refine_diff_density_rms 0.050
_refine_ls_extinction_method none
_refine_ls_goodness_of_fit_ref 1.022
_refine_ls_hydrogen_treatment constr
_refine_ls_matrix_type full
_refine_ls_number_parameters 235
_refine_ls_number_reflns 5005
_refine_ls_number_restraints 2
_refine_ls_restrained_S_all 1.024
_refine_ls_R_factor_all 0.0524
_refine_ls_R_factor_gt 0.0400
_refine_ls_shift/su_max 0.001
_refine_ls_shift/su_mean 0.000
_refine_ls_structure_factor_coef Fsqd
_refine_ls_weighting_details 'calc w=1/[\s^2^(Fo^2^)+(0.0662P)^2^+1.2660P] where P=(Fo^2^+2Fc^2^)/3'
_refine_ls_weighting_scheme calc
_refine_ls_wR_factor_gt 0.1097
_refine_ls_wR_factor_ref 0.1214
_reflns_number_gt 3924
_reflns_number_total 5005
_reflns_threshold_expression >2sigma(I)
_cod_data_source_file c2jm16001c.txt
_cod_data_source_block rh174_296k_0m
_cod_depositor_comments
;
The following automatic conversions were performed:

'_symmetry_cell_setting' value 'Monoclinic' changed to 'monoclinic'
according to /home/saulius/struct/CIF-dictionaries/cif_core.dic
dictionary named 'cif_core.dic' version 2.4.1 from 2010-06-29.

Automatic conversion script
Id: cif_fix_values 1715 2011-07-08 13:25:40Z adriana 

The following automatic conversions were performed:

'_exptl_crystal_density_meas' value 'not measured' was changed to '?'
- the value is perceived as not measured.

Automatic conversion script
Id: cif_fix_values 3008 2015-01-20 13:52:24Z robertas 
;
_cod_original_sg_symbol_H-M C2/c
_cod_database_code 7207920

loop_
_symmetry_equiv_pos_as_xyz
'x, y, z'
'-x, y, -z+1/2'
'x+1/2, y+1/2, z'
'-x+1/2, y+1/2, -z+1/2'
'-x, -y, -z'
'x, -y, z-1/2'
'-x+1/2, -y+1/2, -z'
'x+1/2, -y+1/2, z-1/2'

loop_
_atom_site_label
_atom_site_type_symbol
_atom_site_fract_x
_atom_site_fract_y
_atom_site_fract_z
_atom_site_U_iso_or_equiv
_atom_site_adp_type
_atom_site_occupancy
_atom_site_symmetry_multiplicity
_atom_site_calc_flag
_atom_site_refinement_flags
_atom_site_disorder_assembly
_atom_site_disorder_group
B1 B 0.0000 0.24888(10) 0.7500 0.0398(4) Uani 1 2 d S . .
O1 O -0.03978(10) 0.21006(4) 0.81641(5) 0.0431(2) Uani 1 1 d . . .
C1 C -0.01407(13) 0.22908(6) 0.89226(6) 0.0368(2) Uani 1 1 d . . .
C2 C -0.08208(15) 0.19965(6) 0.95442(7) 0.0425(3) Uani 1 1 d . . .
H2A H -0.1457 0.1682 0.9424 0.051 Uiso 1 1 calc R . .
C3 C -0.05495(15) 0.21721(6) 1.03395(7) 0.0420(3) Uani 1 1 d . . .
C3A C 0.04287(14) 0.26579(6) 1.05387(7) 0.0402(3) Uani 1 1 d . . .
C4 C 0.07909(18) 0.28377(7) 1.13364(7) 0.0529(4) Uani 1 1 d . . .
H4A H 0.0384 0.2638 1.1762 0.063 Uiso 1 1 calc R . .
C5 C 0.1738(2) 0.33053(8) 1.14968(8) 0.0602(4) Uani 1 1 d . . .
H5A H 0.1956 0.3417 1.2029 0.072 Uiso 1 1 calc R . .
C6 C 0.23675(18) 0.36100(7) 1.08820(8) 0.0526(3) Uani 1 1 d . . .
H6A H 0.3002 0.3925 1.1004 0.063 Uiso 1 1 calc R . .
C6A C 0.20619(14) 0.34501(6) 1.00696(7) 0.0402(3) Uani 1 1 d . . .
C7 C 0.27075(14) 0.37432(6) 0.94043(8) 0.0413(3) Uani 1 1 d . . .
C8 C 0.24376(14) 0.35415(6) 0.86243(7) 0.0409(3) Uani 1 1 d . . .
H8A H 0.2891 0.3726 0.8203 0.049 Uiso 1 1 calc R . .
C9 C 0.14922(13) 0.30639(6) 0.84633(6) 0.0360(2) Uani 1 1 d . . .
C9A C 0.07938(13) 0.27770(5) 0.90920(6) 0.0346(2) Uani 1 1 d . . .
C9B C 0.10972(13) 0.29634(5) 0.99015(6) 0.0358(2) Uani 1 1 d . . .
O9 O 0.12394(10) 0.28818(4) 0.77049(5) 0.0432(2) Uani 1 1 d . . .
S3 S -0.13865(4) 0.18356(2) 1.11464(2) 0.05601(13) Uani 1 1 d . . .
C10 C -0.25299(16) 0.12653(8) 1.06809(9) 0.0545(4) Uani 1 1 d . . .
H10A H -0.3275 0.1455 1.0341 0.065 Uiso 1 1 calc R . .
H10B H -0.1974 0.1003 1.0347 0.065 Uiso 1 1 calc R . .
C11 C -0.31990(19) 0.08975(8) 1.13366(11) 0.0618(4) Uani 1 1 d . . .
H11A H -0.2448 0.0736 1.1699 0.074 Uiso 1 1 calc R . .
H11B H -0.3799 0.1159 1.1647 0.074 Uiso 1 1 calc R . .
C12 C -0.4090(2) 0.03836(10) 1.09855(15) 0.0838(6) Uani 1 1 d . . .
H12A H -0.4527 0.0169 1.1412 0.126 Uiso 1 1 calc R . .
H12B H -0.3487 0.0113 1.0702 0.126 Uiso 1 1 calc R . .
H12C H -0.4822 0.0542 1.0619 0.126 Uiso 1 1 calc R . .
S7 S 0.38248(5) 0.436566(19) 0.96368(3) 0.06212(14) Uani 1 1 d . A .
C13 C 0.4154(2) 0.47143(9) 0.86872(13) 0.0713(5) Uani 1 1 d D . .
H13A H 0.4879 0.5022 0.8793 0.086 Uiso 0.549(6) 1 calc PR A 1
H13B H 0.4584 0.4408 0.8357 0.086 Uiso 0.549(6) 1 calc PR A 1
H13C H 0.5027 0.4953 0.8724 0.086 Uiso 0.451(6) 1 d PR A 2
H13D H 0.4234 0.4412 0.8269 0.086 Uiso 0.451(6) 1 d PR A 2
C14 C 0.2932(5) 0.50142(17) 0.8157(3) 0.0677(11) Uani 0.549(6) 1 d PD A 1
H14A H 0.3265 0.5091 0.7622 0.081 Uiso 0.549(6) 1 calc PR A 1
H14B H 0.2120 0.4741 0.8105 0.081 Uiso 0.549(6) 1 calc PR A 1
C15 C 0.2464(7) 0.56076(18) 0.8530(3) 0.106(2) Uani 0.549(6) 1 d PD A 1
H15A H 0.1692 0.5780 0.8204 0.159 Uiso 0.549(6) 1 calc PR A 1
H15B H 0.3257 0.5885 0.8560 0.159 Uiso 0.549(6) 1 calc PR A 1
H15C H 0.2149 0.5533 0.9063 0.159 Uiso 0.549(6) 1 calc PR A 1
C14D C 0.2866(8) 0.5117(3) 0.8520(4) 0.0909(19) Uani 0.451(6) 1 d PD A 2
H14C H 0.2682 0.5362 0.8989 0.109 Uiso 0.451(6) 1 calc PR A 2
H14D H 0.2021 0.4875 0.8384 0.109 Uiso 0.451(6) 1 calc PR A 2
C15D C 0.3239(10) 0.5521(3) 0.7805(4) 0.131(3) Uani 0.451(6) 1 d PD A 2
H15D H 0.2420 0.5761 0.7640 0.197 Uiso 0.451(6) 1 calc PR A 2
H15E H 0.3508 0.5272 0.7364 0.197 Uiso 0.451(6) 1 calc PR A 2
H15F H 0.4023 0.5783 0.7965 0.197 Uiso 0.451(6) 1 calc PR A 2

loop_
_atom_site_aniso_label
_atom_site_aniso_U_11
_atom_site_aniso_U_22
_atom_site_aniso_U_33
_atom_site_aniso_U_23
_atom_site_aniso_U_13
_atom_site_aniso_U_12
B1 0.0498(10) 0.0459(10) 0.0231(7) 0.000 -0.0051(7) 0.000
O1 0.0558(5) 0.0485(5) 0.0242(4) 0.0009(3) -0.0053(3) -0.0078(4)
C1 0.0436(6) 0.0428(6) 0.0234(5) 0.0021(4) -0.0030(4) 0.0028(5)
C2 0.0480(7) 0.0489(7) 0.0304(5) 0.0040(5) 0.0001(5) -0.0041(5)
C3 0.0486(7) 0.0496(7) 0.0281(5) 0.0053(5) 0.0047(5) 0.0058(5)
C3A 0.0499(7) 0.0459(6) 0.0249(5) -0.0007(4) 0.0019(4) 0.0083(5)
C4 0.0725(9) 0.0616(9) 0.0249(5) -0.0032(5) 0.0058(6) 0.0048(7)
C5 0.0863(11) 0.0656(9) 0.0281(6) -0.0141(6) -0.0018(6) 0.0028(8)
C6 0.0695(9) 0.0519(8) 0.0358(6) -0.0134(6) -0.0043(6) 0.0007(7)
C6A 0.0498(7) 0.0398(6) 0.0306(5) -0.0062(4) -0.0030(5) 0.0074(5)
C7 0.0472(7) 0.0375(6) 0.0385(6) -0.0038(5) -0.0037(5) 0.0012(5)
C8 0.0484(7) 0.0418(6) 0.0323(5) 0.0022(5) -0.0003(5) -0.0007(5)
C9 0.0432(6) 0.0404(6) 0.0239(5) 0.0021(4) -0.0036(4) 0.0037(5)
C9A 0.0409(6) 0.0392(6) 0.0232(4) 0.0007(4) -0.0024(4) 0.0045(4)
C9B 0.0434(6) 0.0393(6) 0.0243(5) -0.0006(4) -0.0014(4) 0.0079(5)
O9 0.0547(5) 0.0535(5) 0.0209(3) 0.0026(3) -0.0031(3) -0.0076(4)
S3 0.0654(2) 0.0701(3) 0.03355(17) 0.00774(15) 0.01219(15) -0.00509(18)
C10 0.0510(8) 0.0677(10) 0.0453(7) 0.0084(7) 0.0079(6) 0.0002(7)
C11 0.0637(9) 0.0649(10) 0.0584(9) 0.0099(7) 0.0186(7) -0.0008(8)
C12 0.0758(13) 0.0783(13) 0.0989(17) 0.0026(12) 0.0195(11) -0.0121(10)
S7 0.0766(3) 0.0529(2) 0.0567(2) -0.01362(17) 0.00163(19) -0.01865(19)
C13 0.0757(12) 0.0577(10) 0.0808(13) 0.0026(9) 0.0067(9) -0.0199(9)
C14 0.102(3) 0.0494(18) 0.051(2) -0.0029(16) 0.0040(19) -0.0128(17)
C15 0.184(6) 0.054(2) 0.081(3) -0.0107(18) -0.002(3) 0.004(3)
C14D 0.139(5) 0.065(3) 0.069(4) 0.007(3) 0.007(4) 0.019(3)
C15D 0.246(10) 0.066(3) 0.081(4) 0.026(3) -0.003(5) 0.010(4)

loop_
_atom_type_symbol
_atom_type_description
_atom_type_scat_dispersion_real
_atom_type_scat_dispersion_imag
_atom_type_scat_source
C C 0.0033 0.0016 'International Tables Vol C Tables 4.2.6.8 and 6.1.1.4'
H H 0.0000 0.0000 'International Tables Vol C Tables 4.2.6.8 and 6.1.1.4'
B B 0.0013 0.0007 'International Tables Vol C Tables 4.2.6.8 and 6.1.1.4'
O O 0.0106 0.0060 'International Tables Vol C Tables 4.2.6.8 and 6.1.1.4'
S S 0.1246 0.1234 'International Tables Vol C Tables 4.2.6.8 and 6.1.1.4'

loop_
_geom_angle_atom_site_label_1
_geom_angle_atom_site_label_2
_geom_angle_atom_site_label_3
_geom_angle
_geom_angle_site_symmetry_1
_geom_angle_site_symmetry_3
O1 B1 O1 108.02(15) 2_556 .
O1 B1 O9 107.16(5) 2_556 .
O1 B1 O9 113.42(5) . .
O1 B1 O9 113.42(5) 2_556 2_556
O1 B1 O9 107.16(5) . 2_556
O9 B1 O9 107.80(15) . 2_556
C1 O1 B1 119.10(10) . .
O1 C1 C2 118.80(11) . .
O1 C1 C9A 120.68(10) . .
C2 C1 C9A 120.52(11) . .
C3 C2 C1 120.27(13) . .
C3 C2 H2A 119.9 . .
C1 C2 H2A 119.9 . .
C2 C3 C3A 120.82(11) . .
C2 C3 S3 122.84(11) . .
C3A C3 S3 116.32(9) . .
C4 C3A C9B 118.11(13) . .
C4 C3A C3 123.24(12) . .
C9B C3A C3 118.63(10) . .
C5 C4 C3A 121.08(13) . .
C5 C4 H4A 119.5 . .
C3A C4 H4A 119.5 . .
C4 C5 C6 121.06(12) . .
C4 C5 H5A 119.5 . .
C6 C5 H5A 119.5 . .
C5 C6 C6A 120.83(14) . .
C5 C6 H6A 119.6 . .
C6A C6 H6A 119.6 . .
C6 C6A C9B 118.32(12) . .
C6 C6A C7 123.31(13) . .
C9B C6A C7 118.35(10) . .
C8 C7 C6A 120.72(12) . .
C8 C7 S7 122.54(10) . .
C6A C7 S7 116.74(9) . .
C7 C8 C9 120.64(12) . .
C7 C8 H8A 119.7 . .
C9 C8 H8A 119.7 . .
O9 C9 C8 119.46(11) . .
O9 C9 C9A 119.85(11) . .
C8 C9 C9A 120.68(10) . .
C1 C9A C9 120.10(10) . .
C1 C9A C9B 120.32(11) . .
C9 C9A C9B 119.51(11) . .
C9A C9B C6A 120.02(11) . .
C9A C9B C3A 119.40(11) . .
C6A C9B C3A 120.58(10) . .
C9 O9 B1 119.85(8) . .
C3 S3 C10 104.24(7) . .
C11 C10 S3 108.82(11) . .
C11 C10 H10A 109.9 . .
S3 C10 H10A 109.9 . .
C11 C10 H10B 109.9 . .
S3 C10 H10B 109.9 . .
H10A C10 H10B 108.3 . .
C12 C11 C10 111.36(16) . .
C12 C11 H11A 109.4 . .
C10 C11 H11A 109.4 . .
C12 C11 H11B 109.4 . .
C10 C11 H11B 109.4 . .
H11A C11 H11B 108.0 . .
C11 C12 H12A 109.5 . .
C11 C12 H12B 109.5 . .
H12A C12 H12B 109.5 . .
C11 C12 H12C 109.5 . .
H12A C12 H12C 109.5 . .
H12B C12 H12C 109.5 . .
C7 S7 C13 105.52(8) . .
C14D C13 C14 24.4(2) . .
C14D C13 S7 104.2(3) . .
C14 C13 S7 121.9(2) . .
C14D C13 H13A 99.4 . .
C14 C13 H13A 106.9 . .
S7 C13 H13A 106.9 . .
C14D C13 H13B 130.9 . .
C14 C13 H13B 106.9 . .
S7 C13 H13B 106.9 . .
H13A C13 H13B 106.7 . .
C14D C13 H13C 110.6 . .
C14 C13 H13C 113.3 . .
S7 C13 H13C 110.9 . .
H13A C13 H13C 14.2 . .
H13B C13 H13C 92.5 . .
C14D C13 H13D 111.3 . .
C14 C13 H13D 88.2 . .
S7 C13 H13D 110.9 . .
H13A C13 H13D 122.4 . .
H13B C13 H13D 20.9 . .
H13C C13 H13D 109.0 . .
C15 C14 C13 110.7(3) . .
C15 C14 H14A 109.5 . .
C13 C14 H14A 109.5 . .
C15 C14 H14B 109.5 . .
C13 C14 H14B 109.5 . .
H14A C14 H14B 108.1 . .
C13 C14D C15D 105.9(5) . .
C13 C14D H14C 110.5 . .
C15D C14D H14C 110.5 . .
C13 C14D H14D 110.5 . .
C15D C14D H14D 110.5 . .
H14C C14D H14D 108.7 . .
C14D C15D H15D 109.5 . .
C14D C15D H15E 109.5 . .
H15D C15D H15E 109.5 . .
C14D C15D H15F 109.5 . .
H15D C15D H15F 109.5 . .
H15E C15D H15F 109.5 . .

loop_
_geom_bond_atom_site_label_1
_geom_bond_atom_site_label_2
_geom_bond_distance
_geom_bond_site_symmetry_2
B1 O1 1.4591(15) 2_556
B1 O1 1.4591(15) .
B1 O9 1.4738(15) .
B1 O9 1.4738(15) 2_556
O1 C1 1.3386(13) .
C1 C2 1.3982(17) .
C1 C9A 1.4040(17) .
C2 C3 1.3882(17) .
C2 H2A 0.9300 .
C3 C3A 1.438(2) .
C3 S3 1.7495(13) .
C3A C4 1.4087(17) .
C3A C9B 1.4244(17) .
C4 C5 1.377(2) .
C4 H4A 0.9300 .
C5 C6 1.378(2) .
C5 H5A 0.9300 .
C6 C6A 1.4104(17) .
C6 H6A 0.9300 .
C6A C9B 1.4218(18) .
C6A C7 1.4382(19) .
C7 C8 1.3815(17) .
C7 S7 1.7579(13) .
C8 C9 1.3934(18) .
C8 H8A 0.9300 .
C9 O9 1.3323(13) .
C9 C9A 1.4083(16) .
C9A C9B 1.4216(15) .
S3 C10 1.8018(17) .
C10 C11 1.517(2) .
C10 H10A 0.9700 .
C10 H10B 0.9700 .
C11 C12 1.508(3) .
C11 H11A 0.9700 .
C11 H11B 0.9700 .
C12 H12A 0.9600 .
C12 H12B 0.9600 .
C12 H12C 0.9600 .
S7 C13 1.795(2) .
C13 C14D 1.511(6) .
C13 C14 1.555(5) .
C13 H13A 0.9700 .
C13 H13B 0.9700 .
C13 H13C 0.9700 .
C13 H13D 0.9700 .
C14 C15 1.523(5) .
C14 H14A 0.9700 .
C14 H14B 0.9700 .
C15 H15A 0.9600 .
C15 H15B 0.9600 .
C15 H15C 0.9600 .
C14D C15D 1.540(7) .
C14D H14C 0.9700 .
C14D H14D 0.9700 .
C15D H15D 0.9600 .
C15D H15E 0.9600 .
C15D H15F 0.9600 .

loop_
_geom_torsion_atom_site_label_1
_geom_torsion_atom_site_label_2
_geom_torsion_atom_site_label_3
_geom_torsion_atom_site_label_4
_geom_torsion
_geom_torsion_site_symmetry_1
O1 B1 O1 C1 147.99(11) 2_556
O9 B1 O1 C1 29.37(16) .
O9 B1 O1 C1 -89.47(11) 2_556
B1 O1 C1 C2 164.62(11) .
B1 O1 C1 C9A -15.34(16) .
O1 C1 C2 C3 178.34(12) .
C9A C1 C2 C3 -1.7(2) .
C1 C2 C3 C3A 0.1(2) .
C1 C2 C3 S3 178.68(10) .
C2 C3 C3A C4 -177.18(13) .
S3 C3 C3A C4 4.15(18) .
C2 C3 C3A C9B 1.07(19) .
S3 C3 C3A C9B -177.60(9) .
C9B C3A C4 C5 1.5(2) .
C3 C3A C4 C5 179.80(14) .
C3A C4 C5 C6 -0.4(3) .
C4 C5 C6 C6A -0.2(3) .
C5 C6 C6A C9B -0.5(2) .
C5 C6 C6A C7 -178.70(14) .
C6 C6A C7 C8 175.79(13) .
C9B C6A C7 C8 -2.40(19) .
C6 C6A C7 S7 -4.78(18) .
C9B C6A C7 S7 177.02(9) .
C6A C7 C8 C9 2.4(2) .
S7 C7 C8 C9 -177.00(10) .
C7 C8 C9 O9 179.34(12) .
C7 C8 C9 C9A -0.04(19) .
O1 C1 C9A C9 -1.11(18) .
C2 C1 C9A C9 178.93(12) .
O1 C1 C9A C9B -177.94(11) .
C2 C1 C9A C9B 2.10(18) .
O9 C9 C9A C1 1.52(18) .
C8 C9 C9A C1 -179.11(11) .
O9 C9 C9A C9B 178.38(11) .
C8 C9 C9A C9B -2.24(18) .
C1 C9A C9B C6A 179.02(11) .
C9 C9A C9B C6A 2.17(17) .
C1 C9A C9B C3A -0.89(17) .
C9 C9A C9B C3A -177.75(11) .
C6 C6A C9B C9A -178.18(12) .
C7 C6A C9B C9A 0.11(17) .
C6 C6A C9B C3A 1.74(18) .
C7 C6A C9B C3A -179.98(11) .
C4 C3A C9B C9A 177.68(12) .
C3 C3A C9B C9A -0.66(18) .
C4 C3A C9B C6A -2.24(18) .
C3 C3A C9B C6A 179.42(11) .
C8 C9 O9 B1 -164.90(12) .
C9A C9 O9 B1 14.49(17) .
O1 B1 O9 C9 -148.30(10) 2_556
O1 B1 O9 C9 -29.18(17) .
O9 B1 O9 C9 89.29(10) 2_556
C2 C3 S3 C10 0.58(14) .
C3A C3 S3 C10 179.22(10) .
C3 S3 C10 C11 174.16(11) .
S3 C10 C11 C12 -176.03(14) .
C8 C7 S7 C13 10.71(14) .
C6A C7 S7 C13 -168.71(11) .
C7 S7 C13 C14D 83.6(3) .
C7 S7 C13 C14 65.1(2) .
C14D C13 C14 C15 24.6(7) .
S7 C13 C14 C15 72.5(4) .
C14 C13 C14D C15D -51.7(7) .
S7 C13 C14D C15D 168.7(4) .
